data_7033511
loop_
_publ_author_name
'Alwaaly, Ahmed'
'Clegg, William'
'Henderson, Richard A.'
'Probert, Michael R.'
'Waddell, Paul G.'

_publ_section_title
;
 Mechanisms and rates of proton transfer to coordinated carboxydithioates:
 studies on [Ni(S2CR){PhP(CH2CH2PPh2)2}](+) (R = Me, Et, Bu(n) or Ph).
;
_journal_issue 7
_journal_name_full 'Dalton transactions (Cambridge, England : 2003)'
_journal_page_first 3307
_journal_page_last 3317
_journal_paper_doi 10.1039/c4dt03543g
_journal_volume 44
_journal_year 2015
_chemical_formula_moiety 'C37 H38 Ni P3 S2 +,C24 H20 B -'
_chemical_formula_sum 'C61 H58 B Ni P3 S2'
_chemical_formula_weight 1017.62
_chemical_name_systematic
;
 ?
;
_space_group_crystal_system monoclinic
_space_group_IT_number 14
_space_group_name_Hall '-P 2ybc'
_space_group_name_H-M_alt 'P 1 21/c 1'
_symmetry_space_group_name_Hall '-P 2ybc'
_symmetry_space_group_name_H-M 'P 1 21/c 1'
_atom_sites_solution_hydrogens geom
_atom_sites_solution_primary direct
_atom_sites_solution_secondary difmap
_audit_creation_method SHELXL-2014
_audit_update_record
;
2014-11-07 deposited with the CCDC.
2015-01-06 downloaded from the CCDC.
;
_cell_angle_alpha 90
_cell_angle_beta 110.150(2)
_cell_angle_gamma 90
_cell_formula_units_Z 4
_cell_length_a 17.685(4)
_cell_length_b 13.749(3)
_cell_length_c 22.807(5)
_cell_measurement_reflns_used 8314
_cell_measurement_temperature 100(2)
_cell_measurement_theta_max 24.03
_cell_measurement_theta_min 2.25
_cell_volume 5206(2)
_computing_cell_refinement 'Bruker APEX2'
_computing_data_collection 'Rigaku CrystalClear'
_computing_data_reduction 'Bruker APEX2'
_computing_molecular_graphics 'Bruker SHELXTL'
_computing_publication_material 'Bruker SHELXTL and local programs'
_computing_structure_refinement 'SHELXL-2014 (Sheldrick, 2014)'
_computing_structure_solution SHELXT
_diffrn_ambient_temperature 100(2)
_diffrn_measured_fraction_theta_full 0.984
_diffrn_measured_fraction_theta_max 0.996
_diffrn_measurement_device_type 'Rigaku Saturn 724+ on kappa diffractometer'
_diffrn_measurement_method 'wide-frame \w scans'
_diffrn_radiation_type synchrotron
_diffrn_radiation_wavelength 0.6889
_diffrn_reflns_av_R_equivalents 0.1269
_diffrn_reflns_av_unetI/netI 0.0813
_diffrn_reflns_Laue_measured_fraction_full 0.984
_diffrn_reflns_Laue_measured_fraction_max 0.996
_diffrn_reflns_limit_h_max 19
_diffrn_reflns_limit_h_min -21
_diffrn_reflns_limit_k_max 16
_diffrn_reflns_limit_k_min -16
_diffrn_reflns_limit_l_max -27
_diffrn_reflns_limit_l_min -27
_diffrn_reflns_number 66315
_diffrn_reflns_point_group_measured_fraction_full 0.984
_diffrn_reflns_point_group_measured_fraction_max 0.996
_diffrn_reflns_theta_full 24.415
_diffrn_reflns_theta_max 24.305
_diffrn_reflns_theta_min 1.706
_diffrn_source 'Diamond beamline I19'
_exptl_absorpt_coefficient_mu 0.510
_exptl_absorpt_correction_T_max 0.990
_exptl_absorpt_correction_T_min 0.950
_exptl_absorpt_correction_type multi-scan
_exptl_absorpt_process_details TWINABS
_exptl_crystal_colour orange
_exptl_crystal_density_diffrn 1.298
_exptl_crystal_density_method 'not measured'
_exptl_crystal_description plate
_exptl_crystal_F_000 2136
_exptl_crystal_recrystallization_method 'Re-crystallisation from solvent: THF and hexane'
_exptl_crystal_size_max 0.080
_exptl_crystal_size_mid 0.080
_exptl_crystal_size_min 0.010
_refine_diff_density_max 0.450
_refine_diff_density_min -0.393
_refine_diff_density_rms 0.067
_refine_ls_extinction_coef 0.0016(4)
_refine_ls_extinction_expression Fc^*^=kFc[1+0.001xFc^2^\l^3^/sin(2\q)]^-1/4^
_refine_ls_extinction_method SHELXL
_refine_ls_goodness_of_fit_ref 1.061
_refine_ls_hydrogen_treatment constr
_refine_ls_matrix_type full
_refine_ls_number_parameters 615
_refine_ls_number_reflns 9261
_refine_ls_number_restraints 0
_refine_ls_restrained_S_all 1.061
_refine_ls_R_factor_all 0.0950
_refine_ls_R_factor_gt 0.0530
_refine_ls_shift/su_max 0.001
_refine_ls_shift/su_mean 0.000
_refine_ls_structure_factor_coef Fsqd
_refine_ls_weighting_details 'w=1/[\s^2^(Fo^2^)+(0.0514P)^2^+0.1684P] where P=(Fo^2^+2Fc^2^)/3'
_refine_ls_weighting_scheme calc
_refine_ls_wR_factor_gt 0.1061
_refine_ls_wR_factor_ref 0.1169
_reflns_Friedel_coverage 0.000
_reflns_number_gt 6149
_reflns_number_total 9261
_reflns_threshold_expression 'I > 2\s(I)'
_cod_data_source_file c4dt03543g2.cif
_cod_data_source_block rah140010
_cod_depositor_comments 'Adding full bibliography for 7033511--7033516.cif.'
_cod_database_code 7033511
_shelx_space_group_comment
;
The symmetry employed for this shelxl refinement is uniquely defined
by the following loop, which should always be used as a source of
symmetry information in preference to the above space-group names.
They are only intended as comments.
;
_shelx_estimated_absorpt_t_min 0.960
_shelx_estimated_absorpt_t_max 0.995
_shelxl_version_number 2014-3

loop_
_space_group_symop_operation_xyz
'x, y, z'
'-x, y+1/2, -z+1/2'
'-x, -y, -z'
'x, -y-1/2, z-1/2'

loop_
_atom_site_label
_atom_site_type_symbol
_atom_site_fract_x
_atom_site_fract_y
_atom_site_fract_z
_atom_site_U_iso_or_equiv
_atom_site_adp_type
_atom_site_occupancy
_atom_site_site_symmetry_order
_atom_site_calc_flag
_atom_site_refinement_flags_posn
_atom_site_refinement_flags_adp
Ni Ni 0.18828(3) 0.25473(3) 0.61080(2) 0.02499(14) Uani 1 1 d . .
S1 S 0.05926(6) 0.23784(7) 0.55041(4) 0.0319(2) Uani 1 1 d . .
S2 S 0.11573(6) 0.31423(6) 0.67201(4) 0.0325(2) Uani 1 1 d . .
C1 C 0.0359(2) 0.2781(2) 0.61156(16) 0.0316(9) Uani 1 1 d . .
C2 C -0.0493(2) 0.2777(3) 0.61127(19) 0.0465(11) Uani 1 1 d . .
H2A H -0.0859 0.2617 0.5686 0.056 Uiso 1 1 calc R U
H2B H -0.0546 0.2256 0.6396 0.056 Uiso 1 1 calc R U
C3 C -0.0754(3) 0.3713(3) 0.6308(3) 0.0770(16) Uani 1 1 d . .
H3A H -0.1310 0.3652 0.6299 0.115 Uiso 1 1 calc R U
H3B H -0.0724 0.4230 0.6022 0.115 Uiso 1 1 calc R U
H3C H -0.0401 0.3873 0.6733 0.115 Uiso 1 1 calc R U
P1 P 0.22359(6) 0.33813(6) 0.54347(4) 0.0266(2) Uani 1 1 d . .
P2 P 0.30992(6) 0.27643(6) 0.67309(4) 0.0264(2) Uani 1 1 d . .
P3 P 0.20457(6) 0.09880(6) 0.63697(4) 0.0253(2) Uani 1 1 d . .
C4 C 0.1739(2) 0.3114(2) 0.46113(15) 0.0273(8) Uani 1 1 d . .
C5 C 0.1009(2) 0.3574(2) 0.42994(15) 0.0302(8) Uani 1 1 d . .
H5 H 0.0790 0.4019 0.4517 0.036 Uiso 1 1 calc R U
C6 C 0.0598(2) 0.3383(3) 0.36692(15) 0.0334(9) Uani 1 1 d . .
H6 H 0.0099 0.3694 0.3457 0.040 Uiso 1 1 calc R U
C7 C 0.0921(2) 0.2740(2) 0.33561(16) 0.0324(9) Uani 1 1 d . .
H7 H 0.0650 0.2624 0.2924 0.039 Uiso 1 1 calc R U
C8 C 0.1626(2) 0.2269(2) 0.36590(15) 0.0309(9) Uani 1 1 d . .
H8 H 0.1832 0.1814 0.3439 0.037 Uiso 1 1 calc R U
C9 C 0.2047(2) 0.2450(2) 0.42900(15) 0.0298(8) Uani 1 1 d . .
H9 H 0.2540 0.2124 0.4499 0.036 Uiso 1 1 calc R U
C10 C 0.2140(2) 0.4702(2) 0.54619(15) 0.0303(8) Uani 1 1 d . .
C11 C 0.2542(2) 0.5316(3) 0.51832(16) 0.0388(10) Uani 1 1 d . .
H11 H 0.2868 0.5050 0.4968 0.047 Uiso 1 1 calc R U
C12 C 0.2467(3) 0.6313(3) 0.52175(19) 0.0486(11) Uani 1 1 d . .
H12 H 0.2748 0.6731 0.5031 0.058 Uiso 1 1 calc R U
C13 C 0.1984(3) 0.6702(3) 0.55229(19) 0.0514(12) Uani 1 1 d . .
H13 H 0.1937 0.7388 0.5550 0.062 Uiso 1 1 calc R U
C14 C 0.1576(3) 0.6101(3) 0.57854(18) 0.0517(12) Uani 1 1 d . .
H14 H 0.1238 0.6371 0.5989 0.062 Uiso 1 1 calc R U
C15 C 0.1651(3) 0.5101(3) 0.57562(16) 0.0402(10) Uani 1 1 d . .
H15 H 0.1364 0.4688 0.5940 0.048 Uiso 1 1 calc R U
C16 C 0.3312(2) 0.3176(2) 0.56249(15) 0.0295(8) Uani 1 1 d . .
H16A H 0.3414 0.2498 0.5526 0.035 Uiso 1 1 calc R U
H16B H 0.3532 0.3624 0.5384 0.035 Uiso 1 1 calc R U
C17 C 0.3702(2) 0.3369(2) 0.63277(14) 0.0291(8) Uani 1 1 d . .
H17A H 0.3724 0.4077 0.6410 0.035 Uiso 1 1 calc R U
H17B H 0.4259 0.3112 0.6481 0.035 Uiso 1 1 calc R U
C18 C 0.3164(2) 0.3489(2) 0.74051(14) 0.0279(8) Uani 1 1 d . .
C19 C 0.3364(2) 0.3096(3) 0.80018(15) 0.0316(8) Uani 1 1 d . .
H19 H 0.3469 0.2420 0.8067 0.038 Uiso 1 1 calc R U
C20 C 0.3408(2) 0.3696(3) 0.85008(16) 0.0334(9) Uani 1 1 d . .
H20 H 0.3544 0.3428 0.8908 0.040 Uiso 1 1 calc R U
C21 C 0.3256(2) 0.4676(3) 0.84120(16) 0.0378(10) Uani 1 1 d . .
H21 H 0.3303 0.5085 0.8758 0.045 Uiso 1 1 calc R U
C22 C 0.3035(2) 0.5065(3) 0.78160(16) 0.0386(10) Uani 1 1 d . .
H22 H 0.2916 0.5739 0.7752 0.046 Uiso 1 1 calc R U
C23 C 0.2986(2) 0.4476(3) 0.73153(16) 0.0357(9) Uani 1 1 d . .
H23 H 0.2830 0.4745 0.6907 0.043 Uiso 1 1 calc R U
C24 C 0.3570(2) 0.1591(2) 0.70075(15) 0.0282(8) Uani 1 1 d . .
H24A H 0.3805 0.1321 0.6705 0.034 Uiso 1 1 calc R U
H24B H 0.4009 0.1672 0.7415 0.034 Uiso 1 1 calc R U
C25 C 0.2933(2) 0.0900(2) 0.70771(14) 0.0278(8) Uani 1 1 d . .
H25A H 0.2792 0.1083 0.7447 0.033 Uiso 1 1 calc R U
H25B H 0.3140 0.0225 0.7134 0.033 Uiso 1 1 calc R U
C26 C 0.2276(2) 0.0246(2) 0.57973(14) 0.0271(8) Uani 1 1 d . .
C27 C 0.1911(3) 0.0476(3) 0.51697(16) 0.0520(12) Uani 1 1 d . .
H27 H 0.1540 0.1000 0.5051 0.062 Uiso 1 1 calc R U
C28 C 0.2084(3) -0.0051(3) 0.47170(18) 0.0690(16) Uani 1 1 d . .
H28 H 0.1821 0.0105 0.4289 0.083 Uiso 1 1 calc R U
C29 C 0.2630(3) -0.0792(3) 0.48768(17) 0.0478(11) Uani 1 1 d . .
H29 H 0.2753 -0.1145 0.4563 0.057 Uiso 1 1 calc R U
C30 C 0.2999(2) -0.1024(3) 0.54931(16) 0.0397(10) Uani 1 1 d . .
H30 H 0.3383 -0.1535 0.5607 0.048 Uiso 1 1 calc R U
C31 C 0.2816(2) -0.0517(2) 0.59532(15) 0.0313(9) Uani 1 1 d . .
H31 H 0.3063 -0.0697 0.6379 0.038 Uiso 1 1 calc R U
C32 C 0.1237(2) 0.0367(2) 0.65402(15) 0.0268(8) Uani 1 1 d . .
C33 C 0.0719(2) -0.0266(3) 0.61195(16) 0.0344(9) Uani 1 1 d . .
H33 H 0.0807 -0.0429 0.5743 0.041 Uiso 1 1 calc R U
C34 C 0.0074(2) -0.0662(3) 0.62446(18) 0.0419(10) Uani 1 1 d . .
H34 H -0.0279 -0.1097 0.5954 0.050 Uiso 1 1 calc R U
C35 C -0.0060(2) -0.0430(3) 0.67880(18) 0.0415(10) Uani 1 1 d . .
H35 H -0.0507 -0.0699 0.6871 0.050 Uiso 1 1 calc R U
C36 C 0.0458(2) 0.0194(3) 0.72108(17) 0.0366(9) Uani 1 1 d . .
H36 H 0.0372 0.0349 0.7589 0.044 Uiso 1 1 calc R U
C37 C 0.1097(2) 0.0591(2) 0.70880(15) 0.0315(9) Uani 1 1 d . .
H37 H 0.1449 0.1025 0.7381 0.038 Uiso 1 1 calc R U
B B 0.6231(3) 0.3169(3) 0.67092(17) 0.0258(9) Uani 1 1 d . .
C38 C 0.5907(2) 0.3258(3) 0.73008(15) 0.0334(9) Uani 1 1 d . .
C39 C 0.6010(2) 0.2489(3) 0.77296(15) 0.0422(10) Uani 1 1 d . .
H39 H 0.6297 0.1926 0.7683 0.051 Uiso 1 1 calc R U
C40 C 0.5707(3) 0.2520(4) 0.82190(17) 0.0569(13) Uani 1 1 d . .
H40 H 0.5783 0.1984 0.8497 0.068 Uiso 1 1 calc R U
C41 C 0.5299(3) 0.3332(5) 0.8296(2) 0.0700(17) Uani 1 1 d . .
H41 H 0.5090 0.3360 0.8628 0.084 Uiso 1 1 calc R U
C42 C 0.5193(2) 0.4096(4) 0.78985(19) 0.0607(14) Uani 1 1 d . .
H42 H 0.4909 0.4655 0.7953 0.073 Uiso 1 1 calc R U
C43 C 0.5496(2) 0.4066(3) 0.74155(17) 0.0420(10) Uani 1 1 d . .
H43 H 0.5422 0.4617 0.7150 0.050 Uiso 1 1 calc R U
C44 C 0.6264(2) 0.4233(2) 0.64072(15) 0.0294(8) Uani 1 1 d . .
C45 C 0.5567(2) 0.4724(3) 0.60446(16) 0.0394(10) Uani 1 1 d . .
H45 H 0.5061 0.4422 0.5976 0.047 Uiso 1 1 calc R U
C46 C 0.5580(3) 0.5631(3) 0.57793(17) 0.0429(10) Uani 1 1 d . .
H46 H 0.5090 0.5933 0.5532 0.051 Uiso 1 1 calc R U
C47 C 0.6303(3) 0.6090(3) 0.58763(16) 0.0415(10) Uani 1 1 d . .
H47 H 0.6316 0.6712 0.5699 0.050 Uiso 1 1 calc R U
C48 C 0.7004(3) 0.5646(3) 0.62299(16) 0.0368(9) Uani 1 1 d . .
H48 H 0.7507 0.5958 0.6299 0.044 Uiso 1 1 calc R U
C49 C 0.6978(2) 0.4733(3) 0.64884(14) 0.0315(9) Uani 1 1 d . .
H49 H 0.7472 0.4437 0.6732 0.038 Uiso 1 1 calc R U
C50 C 0.7135(2) 0.2699(2) 0.69462(15) 0.0268(8) Uani 1 1 d . .
C51 C 0.7709(2) 0.2860(3) 0.75400(15) 0.0331(9) Uani 1 1 d . .
H51 H 0.7561 0.3251 0.7827 0.040 Uiso 1 1 calc R U
C52 C 0.8476(2) 0.2481(3) 0.77284(16) 0.0398(9) Uani 1 1 d . .
H52 H 0.8841 0.2614 0.8137 0.048 Uiso 1 1 calc R U
C53 C 0.8720(2) 0.1908(3) 0.73300(16) 0.0371(9) Uani 1 1 d . .
H53 H 0.9246 0.1636 0.7458 0.044 Uiso 1 1 calc R U
C54 C 0.8171(2) 0.1741(3) 0.67347(17) 0.0375(9) Uani 1 1 d . .
H54 H 0.8323 0.1350 0.6450 0.045 Uiso 1 1 calc R U
C55 C 0.7412(2) 0.2135(3) 0.65537(16) 0.0334(9) Uani 1 1 d . .
H55 H 0.7056 0.2016 0.6140 0.040 Uiso 1 1 calc R U
C56 C 0.5629(2) 0.2446(2) 0.61705(14) 0.0246(8) Uani 1 1 d . .
C57 C 0.5539(2) 0.2546(2) 0.55357(15) 0.0309(8) Uani 1 1 d . .
H57 H 0.5801 0.3074 0.5417 0.037 Uiso 1 1 calc R U
C58 C 0.5090(2) 0.1916(3) 0.50781(15) 0.0340(9) Uani 1 1 d . .
H58 H 0.5062 0.2006 0.4658 0.041 Uiso 1 1 calc R U
C59 C 0.4679(2) 0.1150(3) 0.52280(15) 0.0344(9) Uani 1 1 d . .
H59 H 0.4360 0.0721 0.4913 0.041 Uiso 1 1 calc R U
C60 C 0.4744(2) 0.1026(2) 0.58443(16) 0.0335(9) Uani 1 1 d . .
H60 H 0.4467 0.0506 0.5957 0.040 Uiso 1 1 calc R U
C61 C 0.5213(2) 0.1660(2) 0.62998(15) 0.0286(8) Uani 1 1 d . .
H61 H 0.5253 0.1551 0.6721 0.034 Uiso 1 1 calc R U

loop_
_atom_site_aniso_label
_atom_site_aniso_U_11
_atom_site_aniso_U_22
_atom_site_aniso_U_33
_atom_site_aniso_U_23
_atom_site_aniso_U_13
_atom_site_aniso_U_12
Ni 0.0291(3) 0.0248(3) 0.0194(2) -0.00042(18) 0.00626(18) -0.0015(2)
S1 0.0308(5) 0.0375(6) 0.0250(4) 0.0014(4) 0.0064(4) 0.0002(5)
S2 0.0407(6) 0.0307(5) 0.0287(5) -0.0017(4) 0.0152(4) -0.0005(5)
C1 0.035(2) 0.028(2) 0.0320(19) 0.0083(15) 0.0111(17) 0.0043(17)
C2 0.040(3) 0.061(3) 0.042(2) 0.004(2) 0.019(2) 0.008(2)
C3 0.053(3) 0.068(3) 0.109(4) -0.026(3) 0.027(3) 0.006(3)
P1 0.0332(6) 0.0260(5) 0.0198(4) -0.0001(4) 0.0080(4) -0.0020(4)
P2 0.0301(5) 0.0279(5) 0.0197(4) -0.0028(4) 0.0066(4) -0.0033(4)
P3 0.0317(6) 0.0234(5) 0.0195(4) -0.0007(4) 0.0072(4) -0.0012(4)
C4 0.030(2) 0.026(2) 0.0261(18) 0.0000(15) 0.0104(16) -0.0072(16)
C5 0.035(2) 0.032(2) 0.0230(17) -0.0010(15) 0.0091(16) 0.0005(18)
C6 0.034(2) 0.034(2) 0.0258(18) 0.0043(16) 0.0022(17) -0.0019(18)
C7 0.041(2) 0.033(2) 0.0210(17) 0.0000(15) 0.0084(17) -0.0093(18)
C8 0.037(2) 0.031(2) 0.0262(18) -0.0054(15) 0.0135(17) -0.0068(18)
C9 0.032(2) 0.031(2) 0.0259(18) -0.0003(16) 0.0091(16) 0.0001(17)
C10 0.040(2) 0.027(2) 0.0217(17) -0.0014(15) 0.0070(16) -0.0037(18)
C11 0.051(3) 0.031(2) 0.036(2) -0.0012(17) 0.017(2) -0.002(2)
C12 0.062(3) 0.030(2) 0.055(3) 0.0017(19) 0.023(2) -0.012(2)
C13 0.077(3) 0.024(2) 0.052(3) -0.0041(19) 0.021(2) 0.000(2)
C14 0.082(4) 0.033(2) 0.049(3) -0.0001(19) 0.035(3) 0.006(2)
C15 0.061(3) 0.030(2) 0.032(2) -0.0017(16) 0.020(2) 0.001(2)
C16 0.033(2) 0.028(2) 0.0264(18) -0.0027(15) 0.0083(16) -0.0014(17)
C17 0.032(2) 0.028(2) 0.0271(18) -0.0025(15) 0.0095(16) -0.0058(17)
C18 0.027(2) 0.029(2) 0.0246(18) -0.0045(15) 0.0041(15) -0.0055(16)
C19 0.030(2) 0.034(2) 0.0306(19) -0.0039(16) 0.0104(17) -0.0028(17)
C20 0.031(2) 0.044(2) 0.0250(18) -0.0048(16) 0.0089(16) -0.0052(18)
C21 0.045(3) 0.040(2) 0.029(2) -0.0103(17) 0.0126(18) -0.006(2)
C22 0.055(3) 0.026(2) 0.036(2) -0.0064(16) 0.017(2) -0.0058(19)
C23 0.047(3) 0.034(2) 0.0240(18) -0.0006(16) 0.0090(17) -0.0013(19)
C24 0.029(2) 0.032(2) 0.0232(17) -0.0026(15) 0.0084(16) -0.0002(17)
C25 0.034(2) 0.030(2) 0.0194(17) -0.0008(14) 0.0084(15) 0.0046(17)
C26 0.038(2) 0.0205(18) 0.0228(18) 0.0015(14) 0.0103(16) -0.0015(17)
C27 0.086(4) 0.039(2) 0.026(2) 0.0005(17) 0.013(2) 0.027(2)
C28 0.127(5) 0.052(3) 0.025(2) 0.007(2) 0.023(3) 0.042(3)
C29 0.080(3) 0.036(2) 0.033(2) -0.0032(18) 0.026(2) 0.011(2)
C30 0.046(3) 0.035(2) 0.035(2) -0.0057(17) 0.0099(19) 0.0070(19)
C31 0.037(2) 0.033(2) 0.0228(17) -0.0039(15) 0.0086(16) 0.0006(18)
C32 0.029(2) 0.0218(19) 0.0260(18) 0.0042(14) 0.0051(16) 0.0031(16)
C33 0.039(2) 0.033(2) 0.0299(19) -0.0026(16) 0.0104(18) -0.0033(19)
C34 0.041(3) 0.039(2) 0.043(2) -0.0060(18) 0.011(2) -0.014(2)
C35 0.039(3) 0.032(2) 0.058(3) 0.0027(19) 0.022(2) -0.0068(19)
C36 0.041(3) 0.031(2) 0.044(2) 0.0031(17) 0.023(2) -0.0027(19)
C37 0.039(2) 0.026(2) 0.0292(19) 0.0000(15) 0.0112(17) -0.0020(18)
B 0.030(2) 0.023(2) 0.025(2) -0.0020(16) 0.0102(18) -0.0028(19)
C38 0.030(2) 0.042(2) 0.0252(19) -0.0109(16) 0.0056(16) -0.0115(18)
C39 0.042(2) 0.061(3) 0.0233(19) -0.0039(18) 0.0106(17) -0.016(2)
C40 0.046(3) 0.099(4) 0.021(2) -0.001(2) 0.0058(19) -0.027(3)
C41 0.030(3) 0.152(5) 0.030(2) -0.027(3) 0.013(2) -0.018(3)
C42 0.031(3) 0.112(4) 0.033(2) -0.038(3) 0.004(2) 0.000(3)
C43 0.032(2) 0.055(3) 0.034(2) -0.0193(19) 0.0044(18) -0.007(2)
C44 0.038(2) 0.0261(19) 0.0250(18) -0.0020(15) 0.0124(17) -0.0031(18)
C45 0.043(3) 0.029(2) 0.042(2) -0.0003(18) 0.011(2) -0.0056(19)
C46 0.048(3) 0.031(2) 0.042(2) 0.0052(18) 0.006(2) 0.007(2)
C47 0.070(3) 0.025(2) 0.032(2) -0.0004(16) 0.021(2) -0.003(2)
C48 0.047(3) 0.029(2) 0.036(2) -0.0037(17) 0.018(2) -0.011(2)
C49 0.041(2) 0.033(2) 0.0211(17) -0.0034(15) 0.0113(16) -0.0015(19)
C50 0.033(2) 0.0228(19) 0.0253(17) -0.0005(14) 0.0104(16) -0.0067(16)
C51 0.036(2) 0.036(2) 0.0234(18) -0.0026(15) 0.0047(17) -0.0055(18)
C52 0.037(2) 0.050(2) 0.0253(18) 0.0034(18) 0.0019(17) -0.005(2)
C53 0.030(2) 0.047(2) 0.033(2) 0.0024(18) 0.0093(18) 0.0027(19)
C54 0.034(2) 0.043(2) 0.035(2) -0.0084(17) 0.0111(18) -0.0002(19)
C55 0.032(2) 0.037(2) 0.0279(19) -0.0027(16) 0.0064(17) -0.0026(18)
C56 0.030(2) 0.0235(18) 0.0202(16) 0.0018(14) 0.0095(15) 0.0045(16)
C57 0.036(2) 0.032(2) 0.0240(17) 0.0009(16) 0.0091(16) -0.0019(18)
C58 0.041(2) 0.037(2) 0.0207(18) -0.0012(16) 0.0076(17) 0.0001(19)
C59 0.034(2) 0.033(2) 0.0281(19) -0.0072(16) 0.0002(17) 0.0028(18)
C60 0.034(2) 0.027(2) 0.036(2) 0.0005(16) 0.0073(17) -0.0040(18)
C61 0.033(2) 0.029(2) 0.0223(17) -0.0001(15) 0.0079(16) 0.0016(17)

loop_
_atom_type_symbol
_atom_type_description
_atom_type_scat_dispersion_real
_atom_type_scat_dispersion_imag
_atom_type_scat_source
C C 0.0029 0.0015 'International Tables Vol C Tables 4.2.6.8 and 6.1.1.4'
H H 0.0000 0.0000 'International Tables Vol C Tables 4.2.6.8 and 6.1.1.4'
B B 0.0014 0.0006 'International Tables Vol C Tables 4.2.6.8 and 6.1.1.4'
P P 0.0833 0.0894 'International Tables Vol C Tables 4.2.6.8 and 6.1.1.4'
S S 0.1002 0.1169 'International Tables Vol C Tables 4.2.6.8 and 6.1.1.4'
Ni Ni 0.2326 1.0569 'International Tables Vol C Tables 4.2.6.8 and 6.1.1.4'

loop_
_geom_angle_atom_site_label_1
_geom_angle_atom_site_label_2
_geom_angle_atom_site_label_3
_geom_angle
S1 Ni S2 75.60(4)
S1 Ni P1 95.75(4)
S1 Ni P2 176.27(4)
S1 Ni P3 94.35(4)
S2 Ni P1 125.86(4)
S2 Ni P2 100.73(4)
S2 Ni P3 102.95(4)
P1 Ni P2 85.88(4)
P1 Ni P3 131.15(4)
P2 Ni P3 87.06(4)
Ni S1 C1 86.86(13)
Ni S2 C1 83.43(13)
S1 C1 S2 113.7(2)
S1 C1 C2 121.9(3)
S2 C1 C2 124.4(3)
C1 C2 H2A 108.7
C1 C2 H2B 108.7
C1 C2 C3 114.2(4)
H2A C2 H2B 107.6
H2A C2 C3 108.7
H2B C2 C3 108.7
C2 C3 H3A 109.5
C2 C3 H3B 109.5
C2 C3 H3C 109.5
H3A C3 H3B 109.5
H3A C3 H3C 109.5
H3B C3 H3C 109.5
Ni P1 C4 117.99(11)
Ni P1 C10 116.62(11)
Ni P1 C16 106.29(11)
C4 P1 C10 102.65(15)
C4 P1 C16 107.98(16)
C10 P1 C16 104.32(17)
Ni P2 C17 110.75(11)
Ni P2 C18 113.27(12)
Ni P2 C24 109.82(12)
C17 P2 C18 107.51(15)
C17 P2 C24 107.41(16)
C18 P2 C24 107.85(15)
Ni P3 C25 107.10(11)
Ni P3 C26 113.05(11)
Ni P3 C32 118.19(11)
C25 P3 C26 105.16(16)
C25 P3 C32 106.24(15)
C26 P3 C32 106.17(15)
P1 C4 C5 118.0(2)
P1 C4 C9 122.6(3)
C5 C4 C9 119.4(3)
C4 C5 H5 119.9
C4 C5 C6 120.2(3)
H5 C5 C6 119.9
C5 C6 H6 120.2
C5 C6 C7 119.5(3)
H6 C6 C7 120.2
C6 C7 H7 119.6
C6 C7 C8 120.8(3)
H7 C7 C8 119.6
C7 C8 H8 119.7
C7 C8 C9 120.6(3)
H8 C8 C9 119.7
C4 C9 C8 119.4(3)
C4 C9 H9 120.3
C8 C9 H9 120.3
P1 C10 C11 121.4(3)
P1 C10 C15 119.5(3)
C11 C10 C15 119.1(3)
C10 C11 H11 119.9
C10 C11 C12 120.2(4)
H11 C11 C12 119.9
C11 C12 H12 120.0
C11 C12 C13 120.0(4)
H12 C12 C13 120.0
C12 C13 H13 120.0
C12 C13 C14 120.0(4)
H13 C13 C14 120.0
C13 C14 H14 119.8
C13 C14 C15 120.4(4)
H14 C14 C15 119.8
C10 C15 C14 120.3(4)
C10 C15 H15 119.8
C14 C15 H15 119.8
P1 C16 H16A 110.5
P1 C16 H16B 110.5
P1 C16 C17 106.2(2)
H16A C16 H16B 108.7
H16A C16 C17 110.5
H16B C16 C17 110.5
P2 C17 C16 108.4(2)
P2 C17 H17A 110.0
P2 C17 H17B 110.0
C16 C17 H17A 110.0
C16 C17 H17B 110.0
H17A C17 H17B 108.4
P2 C18 C19 122.7(3)
P2 C18 C23 117.9(2)
C19 C18 C23 119.4(3)
C18 C19 H19 120.2
C18 C19 C20 119.7(3)
H19 C19 C20 120.2
C19 C20 H20 119.7
C19 C20 C21 120.6(3)
H20 C20 C21 119.7
C20 C21 H21 120.1
C20 C21 C22 119.8(3)
H21 C21 C22 120.1
C21 C22 H22 119.9
C21 C22 C23 120.1(3)
H22 C22 C23 119.9
C18 C23 C22 120.3(3)
C18 C23 H23 119.9
C22 C23 H23 119.9
P2 C24 H24A 110.0
P2 C24 H24B 110.0
P2 C24 C25 108.7(2)
H24A C24 H24B 108.3
H24A C24 C25 110.0
H24B C24 C25 110.0
P3 C25 C24 108.0(2)
P3 C25 H25A 110.1
P3 C25 H25B 110.1
C24 C25 H25A 110.1
C24 C25 H25B 110.1
H25A C25 H25B 108.4
P3 C26 C27 118.3(3)
P3 C26 C31 123.4(2)
C27 C26 C31 118.3(3)
C26 C27 H27 119.7
C26 C27 C28 120.5(4)
H27 C27 C28 119.7
C27 C28 H28 119.6
C27 C28 C29 120.7(4)
H28 C28 C29 119.6
C28 C29 H29 120.3
C28 C29 C30 119.4(3)
H29 C29 C30 120.3
C29 C30 H30 119.7
C29 C30 C31 120.5(4)
H30 C30 C31 119.7
C26 C31 C30 120.5(3)
C26 C31 H31 119.8
C30 C31 H31 119.8
P3 C32 C33 121.9(3)
P3 C32 C37 119.0(3)
C33 C32 C37 118.9(3)
C32 C33 H33 119.9
C32 C33 C34 120.2(3)
H33 C33 C34 119.9
C33 C34 H34 119.8
C33 C34 C35 120.4(4)
H34 C34 C35 119.8
C34 C35 H35 120.1
C34 C35 C36 119.7(4)
H35 C35 C36 120.1
C35 C36 H36 119.9
C35 C36 C37 120.1(3)
H36 C36 C37 119.9
C32 C37 C36 120.7(3)
C32 C37 H37 119.6
C36 C37 H37 119.6
C38 B C44 110.8(3)
C38 B C50 109.6(3)
C38 B C56 109.7(3)
C44 B C50 108.8(3)
C44 B C56 109.5(3)
C50 B C56 108.3(3)
B C38 C39 121.1(3)
B C38 C43 124.3(3)
C39 C38 C43 114.6(3)
C38 C39 H39 118.7
C38 C39 C40 122.6(4)
H39 C39 C40 118.7
C39 C40 H40 120.3
C39 C40 C41 119.4(4)
H40 C40 C41 120.3
C40 C41 H41 119.9
C40 C41 C42 120.1(4)
H41 C41 C42 119.9
C41 C42 H42 119.8
C41 C42 C43 120.5(5)
H42 C42 C43 119.8
C38 C43 C42 122.8(4)
C38 C43 H43 118.6
C42 C43 H43 118.6
B C44 C45 122.1(3)
B C44 C49 123.4(3)
C45 C44 C49 114.5(3)
C44 C45 H45 118.4
C44 C45 C46 123.2(4)
H45 C45 C46 118.4
C45 C46 H46 120.2
C45 C46 C47 119.7(4)
H46 C46 C47 120.2
C46 C47 H47 120.2
C46 C47 C48 119.7(4)
H47 C47 C48 120.2
C47 C48 H48 120.1
C47 C48 C49 119.7(4)
H48 C48 C49 120.1
C44 C49 C48 123.2(4)
C44 C49 H49 118.4
C48 C49 H49 118.4
B C50 C51 123.8(3)
B C50 C55 121.8(3)
C51 C50 C55 114.3(3)
C50 C51 H51 118.4
C50 C51 C52 123.3(3)
H51 C51 C52 118.4
C51 C52 H52 119.7
C51 C52 C53 120.6(3)
H52 C52 C53 119.7
C52 C53 H53 121.1
C52 C53 C54 117.8(4)
H53 C53 C54 121.1
C53 C54 H54 119.7
C53 C54 C55 120.7(3)
H54 C54 C55 119.7
C50 C55 C54 123.3(3)
C50 C55 H55 118.3
C54 C55 H55 118.3
B C56 C57 121.4(3)
B C56 C61 124.1(3)
C57 C56 C61 114.3(3)
C56 C57 H57 118.4
C56 C57 C58 123.3(3)
H57 C57 C58 118.4
C57 C58 H58 119.9
C57 C58 C59 120.3(3)
H58 C58 C59 119.9
C58 C59 H59 120.7
C58 C59 C60 118.6(3)
H59 C59 C60 120.7
C59 C60 H60 120.0
C59 C60 C61 120.1(3)
H60 C60 C61 120.0
C56 C61 C60 123.4(3)
C56 C61 H61 118.3
C60 C61 H61 118.3

loop_
_geom_bond_atom_site_label_1
_geom_bond_atom_site_label_2
_geom_bond_distance
Ni S1 2.2342(11)
Ni S2 2.3448(10)
Ni P1 2.1733(10)
Ni P2 2.1516(11)
Ni P3 2.2174(11)
S1 C1 1.680(3)
S2 C1 1.674(4)
C1 C2 1.503(5)
C2 H2A 0.990
C2 H2B 0.990
C2 C3 1.487(6)
C3 H3A 0.980
C3 H3B 0.980
C3 H3C 0.980
P1 C4 1.816(3)
P1 C10 1.826(3)
P1 C16 1.822(4)
P2 C17 1.830(3)
P2 C18 1.803(3)
P2 C24 1.826(3)
P3 C25 1.826(3)
P3 C26 1.811(3)
P3 C32 1.819(4)
C4 C5 1.393(5)
C4 C9 1.394(5)
C5 H5 0.950
C5 C6 1.394(4)
C6 H6 0.950
C6 C7 1.378(5)
C7 H7 0.950
C7 C8 1.362(5)
C8 H8 0.950
C8 C9 1.396(4)
C9 H9 0.950
C10 C11 1.390(5)
C10 C15 1.379(5)
C11 H11 0.950
C11 C12 1.382(5)
C12 H12 0.950
C12 C13 1.382(6)
C13 H13 0.950
C13 C14 1.364(5)
C14 H14 0.950
C14 C15 1.386(5)
C15 H15 0.950
C16 H16A 0.990
C16 H16B 0.990
C16 C17 1.534(4)
C17 H17A 0.990
C17 H17B 0.990
C18 C19 1.392(4)
C18 C23 1.392(5)
C19 H19 0.950
C19 C20 1.386(5)
C20 H20 0.950
C20 C21 1.374(5)
C21 H21 0.950
C21 C22 1.386(5)
C22 H22 0.950
C22 C23 1.378(5)
C23 H23 0.950
C24 H24A 0.990
C24 H24B 0.990
C24 C25 1.524(5)
C25 H25A 0.990
C25 H25B 0.990
C26 C27 1.389(5)
C26 C31 1.379(5)
C27 H27 0.950
C27 C28 1.379(5)
C28 H28 0.950
C28 C29 1.364(6)
C29 H29 0.950
C29 C30 1.368(5)
C30 H30 0.950
C30 C31 1.387(5)
C31 H31 0.950
C32 C33 1.383(5)
C32 C37 1.389(4)
C33 H33 0.950
C33 C34 1.378(5)
C34 H34 0.950
C34 C35 1.377(5)
C35 H35 0.950
C35 C36 1.377(5)
C36 H36 0.950
C36 C37 1.368(5)
C37 H37 0.950
B C38 1.642(5)
B C44 1.626(5)
B C50 1.634(5)
B C56 1.653(5)
C38 C39 1.410(5)
C38 C43 1.401(5)
C39 H39 0.950
C39 C40 1.395(5)
C40 H40 0.950
C40 C41 1.374(7)
C41 H41 0.950
C41 C42 1.357(7)
C42 H42 0.950
C42 C43 1.382(5)
C43 H43 0.950
C44 C45 1.398(5)
C44 C49 1.393(5)
C45 H45 0.950
C45 C46 1.390(5)
C46 H46 0.950
C46 C47 1.374(5)
C47 H47 0.950
C47 C48 1.368(5)
C48 H48 0.950
C48 C49 1.394(5)
C49 H49 0.950
C50 C51 1.402(5)
C50 C55 1.395(5)
C51 H51 0.950
C51 C52 1.377(5)
C52 H52 0.950
C52 C53 1.379(5)
C53 H53 0.950
C53 C54 1.389(5)
C54 H54 0.950
C54 C55 1.374(5)
C55 H55 0.950
C56 C57 1.408(4)
C56 C61 1.394(4)
C57 H57 0.950
C57 C58 1.378(5)
C58 H58 0.950
C58 C59 1.387(5)
C59 H59 0.950
C59 C60 1.381(5)
C60 H60 0.950
C60 C61 1.391(5)
C61 H61 0.950

loop_
_geom_torsion_atom_site_label_1
_geom_torsion_atom_site_label_2
_geom_torsion_atom_site_label_3
_geom_torsion_atom_site_label_4
_geom_torsion
Ni S2 C1 S1 -5.49(16)
Ni S2 C1 C2 172.6(3)
Ni S1 C1 S2 5.73(17)
Ni S1 C1 C2 -172.4(3)
S1 C1 C2 C3 -131.1(4)
S2 C1 C2 C3 51.0(5)
Ni P1 C4 C5 85.5(3)
Ni P1 C4 C9 -92.6(3)
C10 P1 C4 C5 -44.2(3)
C10 P1 C4 C9 137.7(3)
C16 P1 C4 C5 -154.1(3)
C16 P1 C4 C9 27.9(3)
P1 C4 C5 C6 -179.1(3)
C9 C4 C5 C6 -1.0(5)
C4 C5 C6 C7 -0.4(5)
C5 C6 C7 C8 1.9(5)
C6 C7 C8 C9 -1.9(5)
P1 C4 C9 C8 179.0(3)
C5 C4 C9 C8 1.0(5)
C7 C8 C9 C4 0.5(5)
Ni P1 C10 C11 162.2(3)
Ni P1 C10 C15 -18.8(3)
C4 P1 C10 C11 -67.2(3)
C4 P1 C10 C15 111.8(3)
C16 P1 C10 C11 45.3(3)
C16 P1 C10 C15 -135.7(3)
P1 C10 C11 C12 -179.2(3)
C15 C10 C11 C12 1.8(6)
C10 C11 C12 C13 -0.8(6)
C11 C12 C13 C14 -0.6(7)
C12 C13 C14 C15 1.0(7)
P1 C10 C15 C14 179.5(3)
C11 C10 C15 C14 -1.5(6)
C13 C14 C15 C10 0.1(6)
Ni P1 C16 C17 -50.2(2)
C4 P1 C16 C17 -177.7(2)
C10 P1 C16 C17 73.6(2)
P1 C16 C17 P2 45.4(3)
Ni P2 C17 C16 -23.5(3)
C18 P2 C17 C16 -147.7(2)
C24 P2 C17 C16 96.4(3)
Ni P2 C18 C19 107.9(3)
Ni P2 C18 C23 -70.5(3)
C17 P2 C18 C19 -129.4(3)
C17 P2 C18 C23 52.2(3)
C24 P2 C18 C19 -13.8(3)
C24 P2 C18 C23 167.7(3)
P2 C18 C19 C20 179.6(3)
C23 C18 C19 C20 -2.0(5)
C18 C19 C20 C21 0.0(5)
C19 C20 C21 C22 1.9(6)
C20 C21 C22 C23 -1.6(6)
C21 C22 C23 C18 -0.4(6)
P2 C18 C23 C22 -179.3(3)
C19 C18 C23 C22 2.3(6)
Ni P2 C24 C25 -34.6(2)
C17 P2 C24 C25 -155.1(2)
C18 P2 C24 C25 89.3(2)
P2 C24 C25 P3 47.1(3)
Ni P3 C25 C24 -40.8(2)
C26 P3 C25 C24 79.8(2)
C32 P3 C25 C24 -167.9(2)
Ni P3 C26 C27 -36.1(3)
Ni P3 C26 C31 141.7(3)
C25 P3 C26 C27 -152.6(3)
C25 P3 C26 C31 25.2(3)
C32 P3 C26 C27 95.1(3)
C32 P3 C26 C31 -87.1(3)
P3 C26 C27 C28 178.2(4)
C31 C26 C27 C28 0.3(6)
C26 C27 C28 C29 -1.5(8)
C27 C28 C29 C30 1.1(8)
C28 C29 C30 C31 0.6(7)
P3 C26 C31 C30 -176.4(3)
C27 C26 C31 C30 1.4(6)
C29 C30 C31 C26 -1.9(6)
Ni P3 C32 C33 103.8(3)
Ni P3 C32 C37 -71.2(3)
C25 P3 C32 C33 -136.0(3)
C25 P3 C32 C37 49.0(3)
C26 P3 C32 C33 -24.4(3)
C26 P3 C32 C37 160.6(3)
P3 C32 C33 C34 -174.8(3)
C37 C32 C33 C34 0.2(5)
C32 C33 C34 C35 0.1(6)
C33 C34 C35 C36 -0.6(6)
C34 C35 C36 C37 0.8(6)
C35 C36 C37 C32 -0.5(6)
P3 C32 C37 C36 175.1(3)
C33 C32 C37 C36 0.0(5)
C44 B C38 C39 -164.4(3)
C44 B C38 C43 17.5(5)
C50 B C38 C39 -44.3(4)
C50 B C38 C43 137.6(3)
C56 B C38 C39 74.6(4)
C56 B C38 C43 -103.6(4)
B C38 C39 C40 -176.7(3)
C43 C38 C39 C40 1.6(5)
C38 C39 C40 C41 -0.7(6)
C39 C40 C41 C42 0.0(6)
C40 C41 C42 C43 -0.2(7)
C41 C42 C43 C38 1.3(6)
B C38 C43 C42 176.4(3)
C39 C38 C43 C42 -1.9(5)
C38 B C44 C45 -73.6(4)
C38 B C44 C49 106.0(4)
C50 B C44 C45 165.9(3)
C50 B C44 C49 -14.5(4)
C56 B C44 C45 47.6(4)
C56 B C44 C49 -132.8(3)
B C44 C45 C46 -179.7(3)
C49 C44 C45 C46 0.6(5)
C44 C45 C46 C47 -0.7(6)
C45 C46 C47 C48 0.4(5)
C46 C47 C48 C49 0.0(5)
B C44 C49 C48 -179.9(3)
C45 C44 C49 C48 -0.2(5)
C47 C48 C49 C44 -0.1(5)
C38 B C50 C51 -33.6(4)
C38 B C50 C55 149.6(3)
C44 B C50 C51 87.7(4)
C44 B C50 C55 -89.1(4)
C56 B C50 C51 -153.3(3)
C56 B C50 C55 29.9(4)
B C50 C51 C52 -178.2(3)
C55 C50 C51 C52 -1.2(5)
C50 C51 C52 C53 -0.1(6)
C51 C52 C53 C54 0.9(5)
C52 C53 C54 C55 -0.2(5)
C53 C54 C55 C50 -1.3(6)
B C50 C55 C54 179.0(3)
C51 C50 C55 C54 1.9(5)
C38 B C56 C57 152.8(3)
C38 B C56 C61 -31.6(5)
C44 B C56 C57 31.0(4)
C44 B C56 C61 -153.4(3)
C50 B C56 C57 -87.6(4)
C50 B C56 C61 88.1(4)
B C56 C57 C58 175.1(3)
C61 C56 C57 C58 -0.9(5)
C56 C57 C58 C59 1.7(6)
C57 C58 C59 C60 -1.2(5)
C58 C59 C60 C61 0.0(5)
C59 C60 C61 C56 0.9(6)
B C56 C61 C60 -176.3(3)
C57 C56 C61 C60 -0.4(5)
